data_4333370
loop_
_publ_author_name
'Przychodze\'n, Pawe\/l'
'Pe\/lka, Robert'
'Lewi\'nski, Krzysztof'
'Supel, Justyna'
'Rams, Micha\/l'
'Tomala, Krzysztof'
'Sieklucka, Barbara'

_publ_section_title
;
 Tuning of Magnetic Properties of Polynuclear
 Lanthanide(III)&#x2212;Octacyanotungstate(V) Systems:&#x00A0;
 Determination of Ligand-Field Parameters and Exchange Interaction
;
_journal_issue 21
_journal_name_full 'Inorganic Chemistry'
_journal_page_first 8924
_journal_page_last 8938
_journal_paper_doi 10.1021/ic700795q
_journal_volume 46
_journal_year 2007
_chemical_formula_moiety '(C29 H29 N13 O4 Yb W), 3(H2 O)'
_chemical_formula_sum 'C29 H35 N13 O7 W Yb'
_chemical_formula_weight 1034.59
_chemical_name_systematic
; 
 ? 
;
_space_group_IT_number 4
_symmetry_cell_setting monoclinic
_symmetry_space_group_name_Hall 'P 2yb'
_symmetry_space_group_name_H-M 'P 1 21 1'
_atom_sites_solution_hydrogens geom
_atom_sites_solution_primary direct
_atom_sites_solution_secondary difmap
_audit_creation_method SHELXL-97
_cell_angle_alpha 90.00
_cell_angle_beta 94.763(1)
_cell_angle_gamma 90.00
_cell_formula_units_Z 2
_cell_length_a 9.7180(1)
_cell_length_b 12.2110(2)
_cell_length_c 15.6360(2)
_cell_measurement_temperature 100(1)
_cell_volume 1849.06(4)
_computing_cell_refinement 'DENZO-SMN (Otwinowski & Minor, 1997)'
_computing_data_collection 'COLLECT (Nonius BV, 1997-2000)'
_computing_data_reduction 'DENZO-SMN (Otwinowski & Minor, 1997)'
_computing_structure_refinement 'SHELXL-97 (Sheldrick, 1997)'
_computing_structure_solution 'SIR92 (Altomare et al., 1994)'
_diffrn_ambient_temperature 100(1)
_diffrn_measured_fraction_theta_full 0.992
_diffrn_measured_fraction_theta_max 0.992
_diffrn_measurement_device_type 'Nonius KappaCCD'
_diffrn_measurement_method '\f and \w scans with the \k offsets'
_diffrn_radiation_monochromator graphite
_diffrn_radiation_source 'fine-focus sealed tube'
_diffrn_radiation_type MoK\a
_diffrn_radiation_wavelength 0.71070
_diffrn_reflns_av_R_equivalents 0.0000
_diffrn_reflns_av_sigmaI/netI 0.0395
_diffrn_reflns_limit_h_max 12
_diffrn_reflns_limit_h_min 0
_diffrn_reflns_limit_k_max 15
_diffrn_reflns_limit_k_min -15
_diffrn_reflns_limit_l_max 20
_diffrn_reflns_limit_l_min -20
_diffrn_reflns_number 7907
_diffrn_reflns_theta_full 27.47
_diffrn_reflns_theta_max 27.47
_diffrn_reflns_theta_min 2.57
_exptl_absorpt_coefficient_mu 5.683
_exptl_absorpt_correction_T_max 0.5488
_exptl_absorpt_correction_T_min 0.2805
_exptl_absorpt_correction_type 'multi-scan (DENZO-SMN; Otwinowski & Minor, 1997)'
_exptl_crystal_colour yellow
_exptl_crystal_density_diffrn 1.858
_exptl_crystal_density_method 'not measured'
_exptl_crystal_description prism
_exptl_crystal_F_000 1000
_exptl_crystal_size_max 0.30
_exptl_crystal_size_mid 0.25
_exptl_crystal_size_min 0.12
_refine_diff_density_max 1.412
_refine_diff_density_min -2.059
_refine_diff_density_rms 0.141
_refine_ls_abs_structure_details 'Flack H D (1983), Acta Cryst. A39, 876-881'
_refine_ls_abs_structure_Flack 0.001(7)
_refine_ls_extinction_coef 0.00322(17)
_refine_ls_extinction_expression Fc^*^=kFc[1+0.001xFc^2^\l^3^/sin(2\q)]^-1/4^
_refine_ls_extinction_method SHELXL
_refine_ls_goodness_of_fit_ref 1.063
_refine_ls_hydrogen_treatment mixed
_refine_ls_matrix_type full
_refine_ls_number_parameters 514
_refine_ls_number_reflns 7907
_refine_ls_number_restraints 16
_refine_ls_restrained_S_all 1.062
_refine_ls_R_factor_all 0.0250
_refine_ls_R_factor_gt 0.0243
_refine_ls_shift/su_max 0.001
_refine_ls_shift/su_mean 0.000
_refine_ls_structure_factor_coef Fsqd
_refine_ls_weighting_details 'calc w=1/[\s^2^(Fo^2^)+(0.0229P)^2^+4.3149P] where P=(Fo^2^+2Fc^2^)/3'
_refine_ls_weighting_scheme calc
_refine_ls_wR_factor_gt 0.0593
_refine_ls_wR_factor_ref 0.0597
_reflns_number_gt 7775
_reflns_number_total 7907
_reflns_threshold_expression >2sigma(I)
_cod_data_source_file ic700795qsup1.cif
_cod_data_source_block pp34
_cod_depositor_comments
;
The following automatic conversions were performed:
'_atom_site_symetry_multiplicity' tag replaced with
'_atom_site_symmetry_multiplicity'.

Automatic conversion script
Id: cif_correct_tags 1440 2010-10-19 06:21:57Z saulius 
;
_cod_original_sg_symbol_H-M 'P 21'
_cod_database_code 4333370

loop_
_symmetry_equiv_pos_as_xyz
'x, y, z'
'-x, y+1/2, -z'

loop_
_atom_site_label
_atom_site_type_symbol
_atom_site_fract_x
_atom_site_fract_y
_atom_site_fract_z
_atom_site_U_iso_or_equiv
_atom_site_adp_type
_atom_site_occupancy
_atom_site_symmetry_multiplicity
_atom_site_calc_flag
_atom_site_refinement_flags
_atom_site_disorder_assembly
_atom_site_disorder_group
W W 0.239461(17) 0.249442(14) 0.757842(11) 0.00752(6) Uani 1 1 d . . .
C01 C 0.3536(5) 0.4006(4) 0.7715(3) 0.0117(10) Uani 1 1 d . . .
N01 N 0.4086(5) 0.4845(4) 0.7764(3) 0.0162(9) Uani 1 1 d . . .
C02 C 0.3636(5) 0.2659(4) 0.6490(3) 0.0159(10) Uani 1 1 d . . .
N02 N 0.4305(5) 0.2750(4) 0.5927(3) 0.0259(11) Uani 1 1 d . . .
C03 C 0.3376(6) 0.0899(4) 0.7467(3) 0.0127(10) Uani 1 1 d . . .
N03 N 0.3840(6) 0.0055(4) 0.7389(3) 0.0238(11) Uani 1 1 d . . .
C04 C 0.1175(5) 0.1590(5) 0.6590(3) 0.0146(10) Uani 1 1 d . . .
N04 N 0.0558(6) 0.1104(4) 0.6061(3) 0.0246(11) Uani 1 1 d . . .
C05 C 0.3698(5) 0.2245(4) 0.8751(3) 0.0118(10) Uani 1 1 d . . .
N05 N 0.4316(5) 0.2076(4) 0.9401(3) 0.0167(9) Uani 1 1 d . . .
C06 C 0.1115(5) 0.1443(5) 0.8278(3) 0.0129(9) Uani 1 1 d . . .
N06 N 0.0471(5) 0.0911(4) 0.8697(3) 0.0207(11) Uani 1 1 d . . .
C07 C 0.1417(5) 0.3484(4) 0.8513(3) 0.0124(9) Uani 1 1 d . . .
N07 N 0.0854(5) 0.4020(4) 0.8976(3) 0.0208(10) Uani 1 1 d . . .
C08 C 0.1022(5) 0.3633(4) 0.6877(3) 0.0151(10) Uani 1 1 d . . .
N08 N 0.0241(6) 0.4210(5) 0.6514(4) 0.0293(12) Uani 1 1 d . . .
Yb Yb 0.542939(19) 0.648974(15) 0.762478(12) 0.00784(6) Uani 1 1 d . A .
N11 N 0.7514(4) 0.7365(4) 0.7212(3) 0.0136(8) Uani 1 1 d . . .
C12 C 0.8211(6) 0.6965(5) 0.6572(4) 0.0223(12) Uani 1 1 d . . .
H12 H 0.7899 0.6321 0.6305 0.027 Uiso 1 1 calc R . .
C13 C 0.9370(6) 0.7465(6) 0.6292(4) 0.0309(13) Uani 1 1 d . . .
H13 H 0.9822 0.7163 0.5846 0.037 Uiso 1 1 calc R . .
C14 C 0.9845(6) 0.8424(5) 0.6687(4) 0.0280(13) Uani 1 1 d . . .
H14 H 1.0628 0.8772 0.6516 0.034 Uiso 1 1 calc R . .
C15 C 0.9132(6) 0.8855(5) 0.7342(4) 0.0200(11) Uani 1 1 d . . .
H15 H 0.9429 0.9502 0.7611 0.024 Uiso 1 1 calc R . .
C16 C 0.7970(5) 0.8315(4) 0.7594(3) 0.0132(10) Uani 1 1 d . . .
N21 N 0.5923(4) 0.8234(3) 0.8348(3) 0.0091(8) Uani 1 1 d . . .
C22 C 0.7148(5) 0.8737(4) 0.8283(3) 0.0114(9) Uani 1 1 d . . .
C23 C 0.7582(6) 0.9596(5) 0.8815(4) 0.0191(11) Uani 1 1 d . . .
H23 H 0.8422 0.9939 0.8753 0.023 Uiso 1 1 calc R . .
C24 C 0.6753(6) 0.9940(4) 0.9442(4) 0.0180(11) Uani 1 1 d . . .
H24 H 0.7048 1.0495 0.9822 0.022 Uiso 1 1 calc R . .
C25 C 0.5481(6) 0.9449(4) 0.9497(3) 0.0145(10) Uani 1 1 d . . .
H25 H 0.4901 0.9679 0.9906 0.017 Uiso 1 1 calc R . .
C26 C 0.5086(5) 0.8606(4) 0.8932(3) 0.0109(9) Uani 1 1 d . . .
N31 N 0.3541(4) 0.7127(3) 0.8479(3) 0.0117(8) Uani 1 1 d . . .
C32 C 0.3709(5) 0.8084(4) 0.8912(3) 0.0122(10) Uani 1 1 d . . .
C33 C 0.2621(5) 0.8580(5) 0.9291(3) 0.0176(10) Uani 1 1 d . . .
H33 H 0.2761 0.9239 0.9583 0.021 Uiso 1 1 calc R . .
C34 C 0.1335(6) 0.8092(5) 0.9235(4) 0.0203(11) Uani 1 1 d . . .
H34 H 0.0604 0.8413 0.9490 0.024 Uiso 1 1 calc R . .
C35 C 0.1160(6) 0.7120(5) 0.8793(4) 0.0202(12) Uani 1 1 d . . .
H35 H 0.0305 0.6774 0.8739 0.024 Uiso 1 1 calc R . .
C36 C 0.2284(5) 0.6668(4) 0.8428(4) 0.0179(11) Uani 1 1 d . . .
H36 H 0.2157 0.6010 0.8131 0.022 Uiso 1 1 calc R . .
O41 O 0.6970(4) 0.5072(3) 0.7615(2) 0.0139(8) Uani 1 1 d . . .
C42 C 0.7090(5) 0.4182(4) 0.7229(3) 0.0140(10) Uani 1 1 d . . .
H42 H 0.7026 0.4200 0.6632 0.017 Uiso 1 1 calc R . .
N43 N 0.7299(4) 0.3228(4) 0.7604(3) 0.0143(9) Uani 1 1 d . . .
C44 C 0.7480(7) 0.2229(4) 0.7120(4) 0.0241(13) Uani 1 1 d . . .
H44A H 0.7159 0.2345 0.6529 0.036 Uiso 1 1 calc R . .
H44B H 0.6960 0.1648 0.7352 0.036 Uiso 1 1 calc R . .
H44C H 0.8441 0.2036 0.7159 0.036 Uiso 1 1 calc R . .
C45 C 0.7397(6) 0.3118(5) 0.8536(4) 0.0193(11) Uani 1 1 d . . .
H45A H 0.8326 0.2927 0.8738 0.029 Uiso 1 1 calc R . .
H45B H 0.6778 0.2554 0.8695 0.029 Uiso 1 1 calc R . .
H45C H 0.7153 0.3800 0.8789 0.029 Uiso 1 1 calc R . .
O51 O 0.5102(4) 0.5913(3) 0.6261(2) 0.0173(8) Uani 1 1 d . . .
N53 N 0.3856(5) 0.5284(4) 0.5070(3) 0.0162(9) Uani 1 1 d . . .
C52A C 0.5026(7) 0.5611(5) 0.5482(4) 0.0135(15) Uani 0.769(10) 1 d P A 1
H52 H 0.5823 0.5620 0.5191 0.016 Uiso 0.769(10) 1 calc PR A 1
C54A C 0.2548(7) 0.5305(7) 0.5447(5) 0.0230(18) Uani 0.769(10) 1 d P A 1
H54A H 0.2194 0.4573 0.5475 0.035 Uiso 0.769(10) 1 calc PR A 1
H54B H 0.1905 0.5749 0.5100 0.035 Uiso 0.769(10) 1 calc PR A 1
H54C H 0.2675 0.5607 0.6015 0.035 Uiso 0.769(10) 1 calc PR A 1
C55A C 0.3857(9) 0.4881(6) 0.4194(4) 0.0239(18) Uani 0.769(10) 1 d P A 1
H55A H 0.4780 0.4903 0.4018 0.036 Uiso 0.769(10) 1 calc PR A 1
H55B H 0.3268 0.5335 0.3819 0.036 Uiso 0.769(10) 1 calc PR A 1
H55C H 0.3523 0.4141 0.4166 0.036 Uiso 0.769(10) 1 calc PR A 1
C52B C 0.391(2) 0.545(2) 0.5912(15) 0.017(5) Uiso 0.231(10) 1 d P A 2
C54B C 0.500(3) 0.534(2) 0.4551(19) 0.030(7) Uiso 0.231(10) 1 d P A 2
C55B C 0.254(4) 0.475(3) 0.464(2) 0.046(9) Uiso 0.231(10) 1 d P A 2
O61 O 0.4246(4) 0.7819(3) 0.6841(2) 0.0186(8) Uani 1 1 d D . .
H61A H 0.402(7) 0.786(5) 0.6328(15) 0.024(19) Uiso 1 1 d D . .
H61B H 0.423(6) 0.843(2) 0.704(3) 0.010(14) Uiso 1 1 d D . .
O62 O 0.6222(4) 0.6086(3) 0.9022(2) 0.0143(7) Uani 1 1 d D . .
H62A H 0.604(6) 0.647(6) 0.943(3) 0.034(19) Uiso 1 1 d D . .
H62B H 0.704(3) 0.595(6) 0.917(4) 0.03(2) Uiso 1 1 d D . .
O63 O 0.8223(4) 0.4708(3) 0.5172(3) 0.0209(8) Uani 1 1 d D . .
H63A H 0.859(6) 0.506(6) 0.481(4) 0.04(2) Uiso 1 1 d D . .
H63B H 0.882(5) 0.450(6) 0.553(3) 0.03(2) Uiso 1 1 d D . .
O64 O 0.8808(4) 0.5491(3) 0.9516(2) 0.0171(7) Uani 1 1 d D . .
H64A H 0.915(6) 0.569(5) 0.999(2) 0.024(18) Uiso 1 1 d D . .
H64B H 0.941(4) 0.504(4) 0.941(3) 0.008(14) Uiso 1 1 d D . .
O65 O 0.6547(4) 0.2897(3) 0.4820(3) 0.0195(8) Uani 1 1 d D . .
H65A H 0.582(4) 0.297(5) 0.505(4) 0.03(2) Uiso 1 1 d D . .
H65B H 0.700(6) 0.345(4) 0.493(5) 0.04(2) Uiso 1 1 d D . .

loop_
_atom_site_aniso_label
_atom_site_aniso_U_11
_atom_site_aniso_U_22
_atom_site_aniso_U_33
_atom_site_aniso_U_23
_atom_site_aniso_U_13
_atom_site_aniso_U_12
W 0.00883(9) 0.00611(9) 0.00774(9) -0.00005(7) 0.00133(6) -0.00099(7)
C01 0.010(2) 0.011(2) 0.014(2) -0.0013(19) 0.0022(19) 0.0014(19)
N01 0.013(2) 0.016(2) 0.020(2) -0.0033(17) 0.0049(18) -0.0026(17)
C02 0.022(2) 0.013(3) 0.014(2) -0.0016(19) 0.006(2) -0.001(2)
N02 0.030(3) 0.025(3) 0.025(3) -0.0029(19) 0.012(2) -0.004(2)
C03 0.019(3) 0.010(2) 0.008(2) 0.0024(18) 0.002(2) 0.000(2)
N03 0.042(3) 0.020(3) 0.010(2) 0.0025(18) 0.006(2) 0.008(2)
C04 0.018(2) 0.013(2) 0.013(2) -0.007(2) 0.0013(19) -0.006(2)
N04 0.028(3) 0.022(2) 0.023(3) -0.004(2) -0.001(2) -0.002(2)
C05 0.013(2) 0.009(2) 0.014(2) -0.0025(17) 0.0041(19) -0.0035(17)
N05 0.018(2) 0.016(2) 0.015(2) 0.0021(17) 0.0010(19) 0.0002(17)
C06 0.015(2) 0.014(2) 0.010(2) 0.002(2) 0.0003(18) -0.005(2)
N06 0.021(2) 0.022(2) 0.019(3) -0.002(2) 0.001(2) -0.011(2)
C07 0.018(2) 0.008(2) 0.012(2) -0.0011(19) 0.0052(18) 0.003(2)
N07 0.021(2) 0.020(2) 0.023(3) -0.001(2) 0.006(2) -0.0009(19)
C08 0.020(2) 0.011(2) 0.014(2) -0.0002(19) -0.002(2) 0.002(2)
N08 0.039(3) 0.026(3) 0.022(3) 0.001(2) -0.003(2) 0.009(2)
Yb 0.00939(10) 0.00578(9) 0.00847(10) -0.00065(7) 0.00150(7) -0.00075(7)
N11 0.0162(19) 0.010(2) 0.016(2) -0.0042(18) 0.0072(16) -0.0032(17)
C12 0.029(3) 0.016(3) 0.023(3) -0.005(2) 0.011(2) -0.002(2)
C13 0.031(3) 0.028(3) 0.038(3) -0.003(3) 0.025(3) -0.001(3)
C14 0.023(3) 0.023(3) 0.041(4) 0.001(3) 0.017(3) -0.009(3)
C15 0.018(3) 0.017(3) 0.025(3) -0.005(2) 0.008(2) -0.011(2)
C16 0.016(2) 0.008(2) 0.016(2) -0.0007(18) 0.003(2) 0.0021(19)
N21 0.0090(18) 0.0076(18) 0.0106(19) 0.0011(14) 0.0009(15) 0.0014(14)
C22 0.009(2) 0.010(2) 0.015(2) 0.0006(18) -0.0008(18) -0.0004(17)
C23 0.019(3) 0.014(3) 0.024(3) -0.005(2) 0.000(2) -0.004(2)
C24 0.023(3) 0.013(2) 0.017(3) -0.008(2) -0.002(2) -0.001(2)
C25 0.023(3) 0.012(2) 0.009(2) -0.0012(19) -0.001(2) 0.004(2)
C26 0.016(2) 0.010(2) 0.007(2) 0.0002(17) -0.0001(18) 0.0020(19)
N31 0.0092(19) 0.012(2) 0.014(2) 0.0024(15) 0.0009(16) -0.0001(15)
C32 0.014(2) 0.010(2) 0.013(2) 0.0024(18) 0.0036(19) -0.0006(18)
C33 0.021(3) 0.018(3) 0.014(2) -0.003(2) 0.005(2) 0.005(2)
C34 0.017(3) 0.025(3) 0.020(3) 0.004(2) 0.008(2) 0.008(2)
C35 0.015(3) 0.015(3) 0.031(3) 0.005(2) 0.006(2) 0.004(2)
C36 0.015(2) 0.014(3) 0.025(3) 0.002(2) 0.004(2) -0.0032(19)
O41 0.0114(17) 0.0091(17) 0.022(2) -0.0017(14) 0.0046(15) 0.0022(14)
C42 0.016(2) 0.014(2) 0.013(2) -0.0003(19) 0.004(2) 0.0015(19)
N43 0.021(2) 0.011(2) 0.011(2) -0.0016(15) 0.0037(18) 0.0015(16)
C44 0.030(3) 0.015(3) 0.027(3) -0.008(2) -0.001(2) 0.006(2)
C45 0.023(3) 0.017(3) 0.018(3) 0.000(2) 0.006(2) 0.000(2)
O51 0.026(2) 0.0145(18) 0.0106(18) -0.0031(14) -0.0036(15) 0.0028(15)
N53 0.020(2) 0.018(2) 0.010(2) 0.0018(17) 0.0010(17) -0.0005(18)
C52A 0.018(3) 0.010(3) 0.013(3) -0.003(2) 0.002(3) 0.002(2)
C54A 0.013(3) 0.031(4) 0.025(4) 0.002(3) 0.004(3) -0.005(3)
C55A 0.040(5) 0.022(4) 0.008(3) -0.005(3) -0.009(3) 0.001(3)
O61 0.033(2) 0.0088(18) 0.0127(19) -0.0009(13) -0.0065(17) 0.0072(15)
O62 0.0156(18) 0.0157(17) 0.0118(18) -0.0007(14) 0.0026(14) 0.0055(14)
O63 0.0197(19) 0.027(2) 0.016(2) 0.0040(16) -0.0024(16) -0.0038(17)
O64 0.0141(17) 0.0230(19) 0.0144(18) -0.0068(16) 0.0014(14) 0.0029(16)
O65 0.023(2) 0.022(2) 0.0136(19) -0.0021(15) 0.0045(16) -0.0073(16)

loop_
_atom_type_symbol
_atom_type_description
_atom_type_scat_dispersion_real
_atom_type_scat_dispersion_imag
_atom_type_scat_source
C C 0.0033 0.0016 'International Tables Vol C Tables 4.2.6.8 and 6.1.1.4'
H H 0.0000 0.0000 'International Tables Vol C Tables 4.2.6.8 and 6.1.1.4'
N N 0.0061 0.0033 'International Tables Vol C Tables 4.2.6.8 and 6.1.1.4'
O O 0.0106 0.0060 'International Tables Vol C Tables 4.2.6.8 and 6.1.1.4'
Yb Yb -0.3850 5.5486 'International Tables Vol C Tables 4.2.6.8 and 6.1.1.4'
W W -0.8490 6.8722 'International Tables Vol C Tables 4.2.6.8 and 6.1.1.4'

loop_
_geom_angle_atom_site_label_1
_geom_angle_atom_site_label_2
_geom_angle_atom_site_label_3
_geom_angle
C06 W C01 140.9(2)
C06 W C08 106.5(2)
C01 W C08 77.90(19)
C06 W C05 78.88(18)
C01 W C05 77.07(19)
C08 W C05 144.55(19)
C06 W C04 75.71(19)
C01 W C04 138.8(2)
C08 W C04 71.8(2)
C05 W C04 141.18(19)
C06 W C07 71.73(19)
C01 W C07 73.00(19)
C08 W C07 72.44(19)
C05 W C07 76.48(18)
C04 W C07 121.21(19)
C06 W C02 146.6(2)
C01 W C02 71.58(19)
C08 W C02 84.4(2)
C05 W C02 110.64(19)
C04 W C02 78.21(19)
C07 W C02 140.89(19)
C06 W C03 77.4(2)
C01 W C03 123.19(18)
C08 W C03 142.10(19)
C05 W C03 73.28(19)
C04 W C03 72.9(2)
C07 W C03 140.15(19)
C02 W C03 75.27(19)
N01 C01 W 176.2(4)
C01 N01 Yb 169.1(4)
N02 C02 W 178.9(5)
N03 C03 W 177.2(5)
N04 C04 W 178.4(5)
N05 C05 W 175.2(4)
N06 C06 W 175.7(4)
N07 C07 W 176.7(5)
N08 C08 W 176.8(5)
O51 Yb O61 71.81(14)
O51 Yb O41 78.34(14)
O61 Yb O41 146.47(14)
O51 Yb O62 147.38(13)
O61 Yb O62 140.60(13)
O41 Yb O62 71.17(13)
O51 Yb N01 77.85(15)
O61 Yb N01 112.78(16)
O41 Yb N01 74.38(14)
O62 Yb N01 82.96(15)
O51 Yb N11 86.62(15)
O61 Yb N11 86.47(15)
O41 Yb N11 76.72(14)
O62 Yb N11 97.21(14)
N01 Yb N11 149.37(15)
O51 Yb N21 136.19(14)
O61 Yb N21 72.53(13)
O41 Yb N21 123.99(13)
O62 Yb N21 73.17(13)
N01 Yb N21 140.43(15)
N11 Yb N21 66.56(14)
O51 Yb N31 123.84(14)
O61 Yb N31 72.81(14)
O41 Yb N31 138.88(14)
O62 Yb N31 76.20(13)
N01 Yb N31 77.46(14)
N11 Yb N31 132.54(14)
N21 Yb N31 66.59(13)
C12 N11 C16 118.0(4)
C12 N11 Yb 121.4(4)
C16 N11 Yb 120.5(3)
N11 C12 C13 123.2(6)
N11 C12 H12 118.4
C13 C12 H12 118.4
C12 C13 C14 118.8(5)
C12 C13 H13 120.6
C14 C13 H13 120.6
C13 C14 C15 118.8(5)
C13 C14 H14 120.6
C15 C14 H14 120.6
C14 C15 C16 119.7(5)
C14 C15 H15 120.1
C16 C15 H15 120.1
N11 C16 C15 121.4(5)
N11 C16 C22 116.0(4)
C15 C16 C22 122.6(5)
C26 N21 C22 118.9(4)
C26 N21 Yb 120.0(3)
C22 N21 Yb 120.1(3)
N21 C22 C23 121.7(5)
N21 C22 C16 115.3(4)
C23 C22 C16 123.0(5)
C22 C23 C24 119.3(5)
C22 C23 H23 120.3
C24 C23 H23 120.3
C25 C24 C23 119.2(5)
C25 C24 H24 120.4
C23 C24 H24 120.4
C24 C25 C26 118.9(5)
C24 C25 H25 120.6
C26 C25 H25 120.6
N21 C26 C25 121.9(5)
N21 C26 C32 115.8(4)
C25 C26 C32 122.2(5)
C36 N31 C32 117.5(5)
C36 N31 Yb 123.2(3)
C32 N31 Yb 118.4(3)
N31 C32 C33 121.6(5)
N31 C32 C26 116.9(4)
C33 C32 C26 121.4(5)
C34 C33 C32 120.0(5)
C34 C33 H33 120.0
C32 C33 H33 120.0
C35 C34 C33 118.5(5)
C35 C34 H34 120.7
C33 C34 H34 120.7
C34 C35 C36 118.8(5)
C34 C35 H35 120.6
C36 C35 H35 120.6
N31 C36 C35 123.6(5)
N31 C36 H36 118.2
C35 C36 H36 118.2
C42 O41 Yb 138.2(4)
O41 C42 N43 124.9(5)
O41 C42 H42 117.6
N43 C42 H42 117.6
C42 N43 C44 122.3(5)
C42 N43 C45 121.5(4)
C44 N43 C45 116.2(5)
N43 C44 H44A 109.5
N43 C44 H44B 109.5
H44A C44 H44B 109.5
N43 C44 H44C 109.5
H44A C44 H44C 109.5
H44B C44 H44C 109.5
N43 C45 H45A 109.5
N43 C45 H45B 109.5
H45A C45 H45B 109.5
N43 C45 H45C 109.5
H45A C45 H45C 109.5
H45B C45 H45C 109.5
C52A O51 C52B 61.0(10)
C52A O51 Yb 174.9(4)
C52B O51 Yb 124.1(10)
C52A N53 C52B 60.6(11)
C52A N53 C54B 65.6(12)
C52B N53 C54B 126.0(16)
C52A N53 C54A 123.2(5)
C52B N53 C54A 63.7(11)
C54B N53 C54A 168.7(13)
C52A N53 C55A 119.6(6)
C52B N53 C55A 168.8(12)
C54B N53 C55A 54.5(12)
C54A N53 C55A 117.3(6)
C52A N53 C55B 172.6(15)
C52B N53 C55B 117.5(18)
C54B N53 C55B 115.1(19)
C54A N53 C55B 57.3(14)
C55A N53 C55B 60.6(14)
O51 C52A N53 122.3(6)
O51 C52A H52 118.8
N53 C52A H52 118.8
N53 C54A H54A 109.5
N53 C54A H54B 109.5
H54A C54A H54B 109.5
N53 C54A H54C 109.5
H54A C54A H54C 109.5
H54B C54A H54C 109.5
N53 C55A H55A 109.5
N53 C55A H55B 109.5
H55A C55A H55B 109.5
N53 C55A H55C 109.5
H55A C55A H55C 109.5
H55B C55A H55C 109.5
N53 C52B O51 115.0(17)
Yb O61 H61A 131(4)
Yb O61 H61B 119(4)
H61A O61 H61B 108(4)
Yb O62 H62A 122(5)
Yb O62 H62B 123(5)
H62A O62 H62B 100(4)
H63A O63 H63B 109(5)
H64A O64 H64B 98(4)
H65A O65 H65B 107(5)

loop_
_geom_bond_atom_site_label_1
_geom_bond_atom_site_label_2
_geom_bond_distance
W C06 2.148(5)
W C01 2.155(5)
W C08 2.162(5)
W C05 2.162(5)
W C04 2.170(5)
W C07 2.175(5)
W C02 2.175(5)
W C03 2.182(5)
C01 N01 1.156(7)
N01 Yb 2.415(4)
C02 N02 1.143(7)
C03 N03 1.136(7)
C04 N04 1.146(7)
C05 N05 1.155(7)
C06 N06 1.145(7)
C07 N07 1.147(7)
C08 N08 1.149(7)
Yb O51 2.244(4)
Yb O61 2.286(4)
Yb O41 2.289(4)
Yb O62 2.308(4)
Yb N11 2.425(4)
Yb N21 2.440(4)
Yb N31 2.483(4)
N11 C12 1.346(7)
N11 C16 1.362(7)
C12 C13 1.384(8)
C12 H12 0.9300
C13 C14 1.384(10)
C13 H13 0.9300
C14 C15 1.387(8)
C14 H14 0.9300
C15 C16 1.393(7)
C15 H15 0.9300
C16 C22 1.485(7)
N21 C26 1.350(6)
N21 C22 1.351(6)
C22 C23 1.384(7)
C23 C24 1.385(8)
C23 H23 0.9300
C24 C25 1.383(8)
C24 H24 0.9300
C25 C26 1.391(7)
C25 H25 0.9300
C26 C32 1.480(7)
N31 C36 1.341(7)
N31 C32 1.353(7)
C32 C33 1.392(7)
C33 C34 1.380(8)
C33 H33 0.9300
C34 C35 1.377(8)
C34 H34 0.9300
C35 C36 1.388(8)
C35 H35 0.9300
C36 H36 0.9300
O41 C42 1.254(6)
C42 N43 1.312(7)
C42 H42 0.9300
N43 C44 1.454(7)
N43 C45 1.460(7)
C44 H44A 0.9600
C44 H44B 0.9600
C44 H44C 0.9600
C45 H45A 0.9600
C45 H45B 0.9600
C45 H45C 0.9600
O51 C52A 1.268(8)
O51 C52B 1.36(2)
N53 C52A 1.321(8)
N53 C52B 1.33(2)
N53 C54B 1.43(3)
N53 C54A 1.445(8)
N53 C55A 1.456(8)
N53 C55B 1.54(4)
C52A H52 0.9300
C54A H54A 0.9600
C54A H54B 0.9600
C54A H54C 0.9600
C55A H55A 0.9600
C55A H55B 0.9600
C55A H55C 0.9600
O61 H61A 0.815(19)
O61 H61B 0.811(19)
O62 H62A 0.83(2)
O62 H62B 0.82(2)
O63 H63A 0.82(2)
O63 H63B 0.81(2)
O64 H64A 0.83(2)
O64 H64B 0.835(19)
O65 H65A 0.82(2)
O65 H65B 0.82(2)
